data_2103593
loop_
_publ_author_name
'Evdokimov, Artem'
'Gilboa, A. Joseph'
'Koetzle, Thomas F.'
'Klooster, Wim T.'
'Schultz, Arthur J.'
'Mason, Sax A.'
'Albinati, Alberto'
'Frolow, Felix'

_publ_section_title
;
 Structures of furanosides: geometrical analysis of low-temperature
 X-ray and neutron crystal structures of five crystalline methyl
 pentofuranosides
;
_journal_issue 2
_journal_name_full 'Acta Crystallographica Section B'
_journal_page_first 213
_journal_page_last 220
_journal_paper_doi 10.1107/S010876810001661X
_journal_volume 57
_journal_year 2001
_chemical_formula_moiety 'C6 H12 O5'
_chemical_formula_sum 'C6 H12 O5'
_chemical_formula_weight 164.16
_chemical_name_common ' Methyl-alpha xylofuranoside '
_chemical_name_systematic
;
 Methyl-alpha xylofuranoside
;
_space_group_IT_number 4
_symmetry_cell_setting monoclinic
_symmetry_space_group_name_Hall 'P 2yb'
_symmetry_space_group_name_H-M 'P 1 21 1'
_audit_creation_method SHELXL-97
_cell_angle_alpha 90.00
_cell_angle_beta 101.1465(17)
_cell_angle_gamma 90.00
_cell_formula_units_Z 2
_cell_length_a 6.2238(2)
_cell_length_b 8.1389(2)
_cell_length_c 7.3637(2)
_cell_measurement_reflns_used 1577
_cell_measurement_temperature 20.00(10)
_cell_measurement_theta_max 50
_cell_measurement_theta_min 3
_cell_volume 365.971(18)
_computing_cell_refinement 'ILL program Rafd19'
_computing_data_collection 'ILL programs Hklgen and Mad'
_computing_data_reduction
;
'ILL program Retreat (Wilkinson et al, 1988)'
;
_computing_molecular_graphics 'PLATON (A.L.Spek ,2000)'
_computing_publication_material 'SHELXL-97 (Sheldrick, 1997)'
_computing_structure_refinement 'SHELXL-97 (Sheldrick, 1997)'
_computing_structure_solution
;
'SHELXS-97 (Sheldrick, 1990)'
;
_diffrn_ambient_temperature 20.00(10)
_diffrn_measured_fraction_theta_full .963
_diffrn_measured_fraction_theta_max .963
_diffrn_measurement_device_type
;
'4x64 deg. position-sensitive detector (Thomas et. al., 1983)
;
_diffrn_measurement_method
;
'omega scans in equatorial geometry'
;
_diffrn_radiation_monochromator 'Ge (117)'
_diffrn_radiation_probe neutron
_diffrn_radiation_source 'neutron reactor at ILL'
_diffrn_radiation_type neutron
_diffrn_radiation_wavelength .95284
_diffrn_reflns_av_R_equivalents .0434
_diffrn_reflns_av_sigmaI/netI .0347
_diffrn_reflns_limit_h_max 9
_diffrn_reflns_limit_h_min -3
_diffrn_reflns_limit_k_max 13
_diffrn_reflns_limit_k_min -5
_diffrn_reflns_limit_l_max 11
_diffrn_reflns_limit_l_min -11
_diffrn_reflns_number 2323
_diffrn_reflns_theta_full 50.12
_diffrn_reflns_theta_max 50.12
_diffrn_reflns_theta_min 3.78
_diffrn_standards_decay_% 0
_diffrn_standards_interval_count 50
_diffrn_standards_number 3
_exptl_absorpt_coefficient_mu 2.56
_exptl_absorpt_correction_T_max .783
_exptl_absorpt_correction_T_min .699
_exptl_absorpt_correction_type analytical
_exptl_crystal_colour 'clear blank white'
_exptl_crystal_density_diffrn 1.488
_exptl_crystal_density_method 'not measured'
_exptl_crystal_description 'rectangular block'
_exptl_crystal_F_000 48
_exptl_crystal_size_max 3.5
_exptl_crystal_size_mid 1.12
_exptl_crystal_size_min 1.11
_refine_ls_abs_structure_details 'Flack H D (1983), Acta Cryst. A39, 876-881'
_refine_ls_abs_structure_Flack 0(10)
_refine_ls_extinction_coef .040(6)
_refine_ls_extinction_method SHELXL
_refine_ls_goodness_of_fit_ref 1.108
_refine_ls_hydrogen_treatment refall
_refine_ls_matrix_type full
_refine_ls_number_parameters 209
_refine_ls_number_reflns 1619
_refine_ls_number_restraints 1
_refine_ls_restrained_S_all 1.108
_refine_ls_R_factor_all .0408
_refine_ls_R_factor_gt .0399
_refine_ls_shift/su_max .003
_refine_ls_shift/su_mean .001
_refine_ls_structure_factor_coef Fsqd
_refine_ls_weighting_details
;
 'calc w=1/[\s^2^(Fo^2^)+(0.0729P)^2^+0.7096P] where P=(Fo^2^+2Fc^2^)/3'
;
_refine_ls_weighting_scheme calc
_refine_ls_wR_factor_ref .1024
_reflns_number_gt 1949
_reflns_number_total 2323
_reflns_threshold_expression >4sigma(I)
_cod_data_source_file an0575.cif
_cod_data_source_block axylf_neutron
_cod_original_sg_symbol_H-M 'P 21'
_cod_database_code 2103593

loop_
_symmetry_equiv_pos_as_xyz
'x, y, z'
'-x, y+1/2, -z'

loop_
_atom_site_label
_atom_site_fract_x
_atom_site_fract_y
_atom_site_fract_z
_atom_site_U_iso_or_equiv
_atom_site_adp_type
_atom_site_calc_flag
_atom_site_occupancy
_atom_site_type_symbol
C1 .0947(2) .36155(15) .69963(15) .0055(2) Uani d 1 C
H1 -.0841(5) .3840(4) .6814(4) .0181(5) Uani d 1 H
C2 .19469(19) .40631(15) .53273(16) .0054(2) Uani d 1 C
H2 .1235(5) .5224(4) .4743(4) .0167(5) Uani d 1 H
C3 .43401(19) .43370(15) .62512(16) .0054(2) Uani d 1 C
H3 .5108(5) .3118(4) .6547(4) .0163(5) Uani d 1 H
C4 .41324(19) .51615(15) .80960(16) .0058(2) Uani d 1 C
H4 .5367(5) .4684(4) .9256(4) .0182(5) Uani d 1 H
C5 .4280(2) .70172(15) .81958(16) .0067(2) Uani d 1 C
H5A .5955(5) .7422(4) .8162(5) .0201(5) Uani d 1 H
H5B .3906(6) .7377(4) .9542(4) .0222(6) Uani d 1 H
C6 .0258(2) .13438(17) .87799(18) .0087(2) Uani d 1 C
H6A .0639(7) .2035(6) 1.0071(5) .0290(7) Uani d 1 H
H6B .0728(8) .0069(5) .9033(7) .0306(8) Uani d 1 H
H6C -.1517(6) .1376(7) .8236(6) .0297(8) Uani d 1 H
O1 .1421(2) .19638(18) .74350(18) .0067(2) Uani d 1 O
O2 .1612(2) .28913(19) .38810(19) .0068(2) Uani d 1 O
H12 .2496(5) .1911(4) .4279(4) .0197(5) Uani d 1 H
O5 .2872(2) .78399(19) .6721(2) .0080(2) Uani d 1 O
H15 .1332(5) .7667(5) .6791(5) .0212(6) Uani d 1 H
O3 .5571(2) .52824(19) .51914(19) .0073(2) Uani d 1 O
H13 .6138(5) .4522(4) .4349(4) .0193(5) Uani d 1 H
O4 .1974(2) .46977(17) .83997(19) .0066(2) Uani d 1 O

loop_
_atom_site_aniso_label
_atom_site_aniso_U_11
_atom_site_aniso_U_22
_atom_site_aniso_U_33
_atom_site_aniso_U_12
_atom_site_aniso_U_13
_atom_site_aniso_U_23
C1 .0060(4) .0057(4) .0052(4) -.0003(3) .0020(3) -.0005(3)
H1 .0100(10) .0220(13) .0221(12) .0016(9) .0025(8) .0002(10)
C2 .0055(4) .0048(4) .0059(4) .0002(3) .0011(3) .0002(3)
H2 .0204(11) .0117(10) .0181(11) .0051(10) .0040(9) .0031(9)
C3 .0054(4) .0047(4) .0061(4) -.0002(4) .0012(3) -.0003(3)
H3 .0185(11) .0112(10) .0191(11) .0029(9) .0035(9) .0014(8)
C4 .0068(4) .0050(4) .0053(4) -.0003(4) .0004(3) .0004(3)
H4 .0188(11) .0168(12) .0174(10) .0032(9) -.0008(9) .0021(9)
C5 .0079(5) .0053(4) .0069(4) -.0009(4) .0015(3) -.0005(3)
H5A .0136(11) .0198(12) .0266(13) -.0048(10) .0035(9) .0041(10)
H5B .0323(15) .0202(13) .0150(11) .0003(12) .0068(11) -.0052(10)
C6 .0107(5) .0078(5) .0081(5) -.0013(4) .0027(4) .0017(4)
H6A .0414(19) .0324(18) .0154(11) -.0086(16) .0108(12) -.0068(12)
H6B .042(2) .0148(13) .0392(19) .0049(14) .0184(16) .0097(13)
H6C .0160(13) .044(2) .0283(15) -.0050(13) .0025(11) .0077(15)
O1 .0086(5) .0052(5) .0065(5) .0001(4) .0021(4) -.0004(4)
O2 .0074(5) .0067(5) .0058(5) -.0007(4) .0004(4) -.0013(4)
H12 .0243(13) .0117(11) .0215(12) .0047(10) .0002(10) -.0020(9)
O5 .0081(5) .0063(5) .0098(5) .0014(4) .0025(4) .0023(4)
H15 .0138(11) .0249(15) .0246(13) .0006(10) .0026(10) .0043(11)
O3 .0075(5) .0063(5) .0087(5) -.0012(4) .0027(4) -.0010(4)
H13 .0231(13) .0172(12) .0195(11) .0005(11) .0091(10) -.0053(10)
O4 .0081(5) .0062(5) .0063(5) -.0021(4) .0033(4) -.0015(4)

loop_
_geom_angle_atom_site_label_1
_geom_angle_atom_site_label_2
_geom_angle_atom_site_label_3
_geom_angle
O1 C1 O4 112.59(11)
O1 C1 C2 108.32(11)
O4 C1 C2 104.06(10)
O1 C1 H1 110.4(2)
O4 C1 H1 106.7(2)
C2 C1 H1 114.75(19)
O2 C2 C1 114.95(11)
O2 C2 C3 114.98(11)
C1 C2 C3 100.98(9)
O2 C2 H2 107.22(19)
C1 C2 H2 109.00(19)
C3 C2 H2 109.5(2)
O3 C3 C2 114.62(11)
O3 C3 C4 113.20(11)
C2 C3 C4 102.41(9)
O3 C3 H3 109.6(2)
C2 C3 H3 107.70(19)
C4 C3 H3 108.91(18)
O4 C4 C5 107.51(11)
O4 C4 C3 105.05(10)
C5 C4 C3 117.51(10)
O4 C4 H4 108.4(2)
C5 C4 H4 106.69(19)
C3 C4 H4 111.35(19)
O5 C5 C4 114.16(11)
O5 C5 H5A 106.8(2)
C4 C5 H5A 110.3(2)
O5 C5 H5B 110.8(2)
C4 C5 H5B 106.7(2)
H5A C5 H5B 107.9(3)
O1 C6 H6A 111.7(2)
O1 C6 H6B 107.5(2)
H6A C6 H6B 109.7(4)
O1 C6 H6C 110.3(2)
H6A C6 H6C 109.8(4)
H6B C6 H6C 107.7(4)
C1 O1 C6 112.75(12)
C2 O2 H12 109.3(2)
C5 O5 H15 110.9(2)
C3 O3 H13 107.5(2)
C1 O4 C4 110.51(11)

loop_
_geom_bond_atom_site_label_1
_geom_bond_atom_site_label_2
_geom_bond_distance
C1 O1 1.4007(19)
C1 O4 1.4132(18)
C1 C2 1.5252(16)
C1 H1 1.110(3)
C2 O2 1.4147(18)
C2 C3 1.5295(17)
C2 H2 1.096(3)
C3 O3 1.4209(19)
C3 C4 1.5428(17)
C3 H3 1.105(3)
C4 O4 1.4535(18)
C4 C5 1.5140(18)
C4 H4 1.104(3)
C5 O5 1.4240(19)
C5 H5A 1.098(3)
C5 H5B 1.101(3)
C6 O1 1.4271(19)
C6 H6A 1.091(4)
C6 H6B 1.085(4)
C6 H6C 1.101(4)
O2 H12 .982(3)
O5 H15 .980(3)
O3 H13 .989(3)

loop_
_cod_related_entry_id
_cod_related_entry_database
_cod_related_entry_code
1 ChemSpider 9323015
